data_4065788
loop_
_publ_author_name
'Debono, Nathalie'
'Labande, Agn\`es'
'Manoury, Eric'
'Daran, Jean-Claude'
'Poli, Rinaldo'

_publ_section_title
;
 Palladium Complexes of Planar Chiral Ferrocenyl Phosphine-NHC Ligands:
 New Catalysts for the Asymmetric Suzuki&#x2212;Miyaura Reaction
;
_journal_issue 8
_journal_name_full Organometallics
_journal_page_first 1879
_journal_paper_doi 10.1021/om100125k
_journal_volume 29
_journal_year 2010
_chemical_formula_moiety 'C30 H30 Fe N2 P Pd, B F4'
_chemical_formula_sum 'C30 H30 B F4 Fe N2 P Pd'
_chemical_formula_weight 698.59
_chemical_name_systematic
; 
 ? 
;
_space_group_IT_number 2
_symmetry_cell_setting triclinic
_symmetry_space_group_name_Hall '-P 1'
_symmetry_space_group_name_H-M 'P -1'
_atom_sites_solution_hydrogens geom
_atom_sites_solution_primary direct
_atom_sites_solution_secondary difmap
_audit_creation_method SHELXL-97
_cell_angle_alpha 69.759(2)
_cell_angle_beta 68.980(2)
_cell_angle_gamma 88.366(2)
_cell_formula_units_Z 2
_cell_length_a 10.8197(4)
_cell_length_b 10.8701(4)
_cell_length_c 14.5015(6)
_cell_measurement_reflns_used 6708
_cell_measurement_temperature 180(2)
_cell_measurement_theta_max 27.53
_cell_measurement_theta_min 2.01
_cell_volume 1484.81(10)
_computing_cell_refinement APEX2
_computing_data_collection 'APEX2 (Bruker, 2007)'
_computing_data_reduction 'SAINT (Bruker, 2007)'
_computing_molecular_graphics 'ORTEPIII (Burnett & Johnson, 1996); ORTEP-3 for Windows (Farrugia, 1997)'
_computing_publication_material SHELXL-97
_computing_structure_refinement 'SHELXL-97 (Sheldrick, 2008)'
_computing_structure_solution 'SIR-97 (Altomare et al., 1999)'
_diffrn_ambient_temperature 180(2)
_diffrn_measured_fraction_theta_full 0.983
_diffrn_measured_fraction_theta_max 0.983
_diffrn_measurement_device_type 'CCD area detector, APEXII'
_diffrn_measurement_method '\f and \w scans'
_diffrn_radiation_monochromator graphite
_diffrn_radiation_source 'sealed tube'
_diffrn_radiation_type MoK\a
_diffrn_radiation_wavelength 0.71073
_diffrn_reflns_av_R_equivalents 0.0436
_diffrn_reflns_av_sigmaI/netI 0.0566
_diffrn_reflns_limit_h_max 14
_diffrn_reflns_limit_h_min -13
_diffrn_reflns_limit_k_max 13
_diffrn_reflns_limit_k_min -14
_diffrn_reflns_limit_l_max 18
_diffrn_reflns_limit_l_min -18
_diffrn_reflns_number 18949
_diffrn_reflns_theta_full 27.53
_diffrn_reflns_theta_max 27.53
_diffrn_reflns_theta_min 2.01
_exptl_absorpt_coefficient_mu 1.196
_exptl_absorpt_correction_T_max 1.0
_exptl_absorpt_correction_T_min 0.802
_exptl_absorpt_correction_type multi-scan
_exptl_absorpt_process_details 'SADABS (Bruker, 2007)'
_exptl_crystal_colour orange
_exptl_crystal_density_diffrn 1.563
_exptl_crystal_density_method 'not measured'
_exptl_crystal_description box
_exptl_crystal_F_000 704
_exptl_crystal_size_max 0.20
_exptl_crystal_size_mid 0.10
_exptl_crystal_size_min 0.08
_refine_diff_density_max 1.040
_refine_diff_density_min -0.674
_refine_diff_density_rms 0.097
_refine_ls_extinction_method none
_refine_ls_goodness_of_fit_ref 1.111
_refine_ls_hydrogen_treatment constr
_refine_ls_matrix_type full
_refine_ls_number_parameters 369
_refine_ls_number_reflns 6718
_refine_ls_number_restraints 24
_refine_ls_restrained_S_all 1.148
_refine_ls_R_factor_all 0.0694
_refine_ls_R_factor_gt 0.0476
_refine_ls_shift/su_max 0.008
_refine_ls_shift/su_mean 0.000
_refine_ls_structure_factor_coef Fsqd
_refine_ls_weighting_details 'calc w=1/[\s^2^(Fo^2^)+(0.0593P)^2^+0.3860P] where P=(Fo^2^+2Fc^2^)/3'
_refine_ls_weighting_scheme calc
_refine_ls_wR_factor_gt 0.1182
_refine_ls_wR_factor_ref 0.1259
_reflns_number_gt 4966
_reflns_number_total 6718
_reflns_threshold_expression >2sigma(I)
_cod_data_source_file om100125k_si_002.cif
_cod_data_source_block 3a
_cod_depositor_comments
;
The following automatic conversions were performed:

'_symmetry_cell_setting' value 'Triclinic' changed to 'triclinic'
according to /home/saulius/struct/CIF-dictionaries/cif_core.dic
dictionary named 'cif_core.dic' version 2.4.1 from 2010-06-29.

Automatic conversion script
Id: cif_fix_values 1715 2011-07-08 13:25:40Z adriana 
;
_cod_original_sg_symbol_H-M 'P-1   '
_cod_database_code 4065788

loop_
_symmetry_equiv_pos_as_xyz
'x, y, z'
'-x, -y, -z'

loop_
_atom_site_label
_atom_site_type_symbol
_atom_site_fract_x
_atom_site_fract_y
_atom_site_fract_z
_atom_site_U_iso_or_equiv
_atom_site_adp_type
_atom_site_occupancy
_atom_site_symmetry_multiplicity
_atom_site_calc_flag
_atom_site_refinement_flags
_atom_site_disorder_assembly
_atom_site_disorder_group
C1 C 0.7940(4) 0.4633(3) 0.7244(3) 0.0295(8) Uani 1 1 d . . .
C2 C 0.7846(4) 0.3950(4) 0.8319(3) 0.0324(9) Uani 1 1 d . . .
C3 C 0.9107(4) 0.4240(4) 0.8363(3) 0.0380(10) Uani 1 1 d . . .
H3 H 0.9337 0.3905 0.8972 0.046 Uiso 1 1 calc R . .
C4 C 0.9950(4) 0.5105(4) 0.7353(4) 0.0407(10) Uani 1 1 d . . .
H4 H 1.0834 0.5458 0.7172 0.049 Uiso 1 1 calc R . .
C5 C 0.9253(4) 0.5356(4) 0.6658(3) 0.0348(9) Uani 1 1 d . . .
H5 H 0.9590 0.5904 0.5930 0.042 Uiso 1 1 calc R . .
C6 C 0.6622(5) 0.6941(5) 0.8279(4) 0.0492(12) Uani 1 1 d . . .
H6 H 0.5774 0.6762 0.8269 0.059 Uiso 1 1 calc R . .
C7 C 0.7015(4) 0.6423(5) 0.9143(4) 0.0472(11) Uani 1 1 d . . .
H7 H 0.6475 0.5836 0.9829 0.057 Uiso 1 1 calc R . .
C8 C 0.8367(5) 0.6930(5) 0.8819(4) 0.0511(12) Uani 1 1 d . . .
H8 H 0.8888 0.6732 0.9248 0.061 Uiso 1 1 calc R . .
C9 C 0.8789(5) 0.7771(5) 0.7757(4) 0.0525(12) Uani 1 1 d . . .
H9 H 0.9647 0.8246 0.7342 0.063 Uiso 1 1 calc R . .
C10 C 0.7729(5) 0.7792(5) 0.7409(4) 0.0554(13) Uani 1 1 d . . .
H10 H 0.7743 0.8283 0.6720 0.066 Uiso 1 1 calc R . .
C21 C 0.6671(4) 0.3118(4) 0.9215(3) 0.0381(10) Uani 1 1 d . . .
H21A H 0.6836 0.2887 0.9881 0.046 Uiso 1 1 calc R . .
H21B H 0.5887 0.3622 0.9280 0.046 Uiso 1 1 calc R . .
C22 C 0.5636(4) 0.1854(4) 0.8505(3) 0.0356(9) Uani 1 1 d . A .
C23 C 0.6593(5) -0.0016(4) 0.8906(4) 0.0541(12) Uani 1 1 d . . .
H23 H 0.6839 -0.0875 0.8950 0.065 Uiso 1 1 calc R . .
C24 C 0.6995(5) 0.0766(4) 0.9314(4) 0.0498(12) Uani 1 1 d . . .
H24 H 0.7576 0.0577 0.9694 0.060 Uiso 1 1 calc R . .
C25 C 0.5154(6) 0.0160(5) 0.7841(4) 0.0596(14) Uani 1 1 d . . .
H25A H 0.5392 -0.0730 0.7887 0.089 Uiso 1 1 calc R . .
H25B H 0.5476 0.0747 0.7097 0.089 Uiso 1 1 calc R . .
H25C H 0.4184 0.0134 0.8155 0.089 Uiso 1 1 calc R . .
C31 C 0.3331(5) 0.4619(6) 0.7250(5) 0.0673(16) Uani 0.73 1 d PD A 1
H31A H 0.3874 0.4253 0.6755 0.081 Uiso 0.73 1 calc PR A 1
H31B H 0.3279 0.5543 0.7037 0.081 Uiso 0.73 1 calc PR A 1
C32A C 0.2649(6) 0.3843(7) 0.8236(6) 0.0530(17) Uani 0.73 1 d PD A 1
H32A H 0.2120 0.4256 0.8702 0.064 Uiso 0.73 1 calc PR A 1
C33 C 0.2628(5) 0.2464(5) 0.8664(5) 0.0564(13) Uani 0.73 1 d PD A 1
H33A H 0.3140 0.2005 0.8230 0.068 Uiso 0.73 1 calc PR A 1
H33B H 0.2102 0.1991 0.9387 0.068 Uiso 0.73 1 calc PR A 1
C31B C 0.3331(5) 0.4619(6) 0.7250(5) 0.0673(16) Uani 0.27 1 d PD A 2
H31C H 0.3682 0.5006 0.7613 0.081 Uiso 0.27 1 calc PR A 2
H31D H 0.3365 0.5125 0.6559 0.081 Uiso 0.27 1 calc PR A 2
C32B C 0.2802(19) 0.3390(14) 0.7703(14) 0.057(5) Uani 0.27 1 d PD A 2
H32B H 0.2478 0.3090 0.7281 0.069 Uiso 0.27 1 calc PR A 2
C33B C 0.2628(5) 0.2464(5) 0.8664(5) 0.0564(13) Uani 0.27 1 d PD A 2
H33C H 0.2921 0.2674 0.9141 0.068 Uiso 0.27 1 calc PR A 2
H33D H 0.2214 0.1605 0.8859 0.068 Uiso 0.27 1 calc PR A 2
C111 C 0.7453(4) 0.3346(4) 0.5976(3) 0.0329(9) Uani 1 1 d . . .
C112 C 0.6902(5) 0.3170(4) 0.5285(3) 0.0465(11) Uani 1 1 d . . .
H112 H 0.6231 0.3694 0.5135 0.056 Uiso 1 1 calc R . .
C113 C 0.7328(6) 0.2241(5) 0.4820(4) 0.0581(14) Uani 1 1 d . . .
H113 H 0.6968 0.2147 0.4337 0.070 Uiso 1 1 calc R . .
C114 C 0.8275(6) 0.1449(5) 0.5057(4) 0.0578(14) Uani 1 1 d . . .
H114 H 0.8547 0.0793 0.4752 0.069 Uiso 1 1 calc R . .
C115 C 0.8826(5) 0.1610(5) 0.5734(4) 0.0524(12) Uani 1 1 d . . .
H115 H 0.9489 0.1075 0.5886 0.063 Uiso 1 1 calc R . .
C116 C 0.8414(4) 0.2558(4) 0.6199(3) 0.0400(10) Uani 1 1 d . . .
H116 H 0.8794 0.2662 0.6669 0.048 Uiso 1 1 calc R . .
C121 C 0.6933(4) 0.6079(4) 0.5652(3) 0.0380(9) Uani 1 1 d . . .
C122 C 0.6111(5) 0.7015(4) 0.5894(4) 0.0469(11) Uani 1 1 d . . .
H122 H 0.5435 0.6803 0.6578 0.056 Uiso 1 1 calc R . .
C123 C 0.6279(6) 0.8268(5) 0.5129(5) 0.0635(15) Uani 1 1 d . . .
H123 H 0.5712 0.8907 0.5298 0.076 Uiso 1 1 calc R . .
C124 C 0.7235(6) 0.8591(5) 0.4151(5) 0.0689(16) Uani 1 1 d . . .
H124 H 0.7324 0.9445 0.3636 0.083 Uiso 1 1 calc R . .
C125 C 0.8087(6) 0.7676(5) 0.3899(4) 0.0646(15) Uani 1 1 d . . .
H125 H 0.8774 0.7912 0.3218 0.078 Uiso 1 1 calc R . .
C126 C 0.7932(5) 0.6423(4) 0.4638(4) 0.0473(11) Uani 1 1 d . . .
H126 H 0.8503 0.5792 0.4460 0.057 Uiso 1 1 calc R . .
N1 N 0.6382(3) 0.1899(3) 0.9065(3) 0.0365(8) Uani 1 1 d . . .
N2 N 0.5763(4) 0.0649(3) 0.8411(3) 0.0429(9) Uani 1 1 d . . .
P1 P 0.67473(10) 0.44680(10) 0.66803(8) 0.0314(2) Uani 1 1 d . A .
Fe1 Fe 0.82282(5) 0.59156(5) 0.79068(5) 0.03287(16) Uani 1 1 d . . .
Pd1 Pd 0.46926(3) 0.33642(3) 0.78323(2) 0.03478(12) Uani 1 1 d . . .
B1 B 0.2464(7) 0.7594(6) 0.8248(5) 0.072(2) Uani 1 1 d D . .
F11 F 0.2166(4) 0.8422(5) 0.8795(3) 0.1099(14) Uani 1 1 d D B .
F12 F 0.3365(8) 0.6670(8) 0.8548(7) 0.0961(11) Uani 0.56 1 d PD B 1
F13 F 0.1413(7) 0.6536(7) 0.8934(6) 0.0961(11) Uani 0.56 1 d PD B 1
F14 F 0.2110(7) 0.8082(8) 0.7417(6) 0.0961(11) Uani 0.56 1 d PD B 1
F12A F 0.3622(10) 0.7207(10) 0.8209(9) 0.0961(11) Uani 0.44 1 d PD B 2
F13A F 0.1655(9) 0.6959(10) 0.8010(8) 0.0961(11) Uani 0.44 1 d PD B 2
F14A F 0.3445(9) 0.8304(9) 0.7191(7) 0.0961(11) Uani 0.44 1 d PD B 2

loop_
_atom_site_aniso_label
_atom_site_aniso_U_11
_atom_site_aniso_U_22
_atom_site_aniso_U_33
_atom_site_aniso_U_23
_atom_site_aniso_U_13
_atom_site_aniso_U_12
C1 0.037(2) 0.0243(19) 0.030(2) -0.0112(16) -0.0142(17) 0.0076(16)
C2 0.045(2) 0.027(2) 0.031(2) -0.0131(17) -0.0186(18) 0.0113(17)
C3 0.043(2) 0.042(2) 0.041(2) -0.021(2) -0.025(2) 0.0179(19)
C4 0.036(2) 0.047(3) 0.048(3) -0.024(2) -0.018(2) 0.0125(19)
C5 0.042(2) 0.034(2) 0.032(2) -0.0164(18) -0.0134(18) 0.0085(18)
C6 0.048(3) 0.048(3) 0.073(3) -0.038(3) -0.031(3) 0.020(2)
C7 0.045(2) 0.053(3) 0.054(3) -0.036(2) -0.015(2) 0.010(2)
C8 0.051(3) 0.063(3) 0.063(3) -0.044(3) -0.028(2) 0.013(2)
C9 0.057(3) 0.039(3) 0.066(3) -0.030(3) -0.017(3) -0.001(2)
C10 0.077(4) 0.035(3) 0.066(3) -0.027(3) -0.032(3) 0.019(2)
C21 0.058(3) 0.032(2) 0.033(2) -0.0129(18) -0.025(2) 0.0094(19)
C22 0.044(2) 0.023(2) 0.031(2) -0.0048(17) -0.0091(18) -0.0011(17)
C23 0.074(3) 0.030(2) 0.052(3) -0.009(2) -0.022(3) 0.012(2)
C24 0.068(3) 0.032(2) 0.048(3) -0.006(2) -0.029(2) 0.014(2)
C25 0.078(4) 0.045(3) 0.064(3) -0.030(3) -0.026(3) 0.002(3)
C31 0.051(3) 0.064(4) 0.084(4) -0.012(3) -0.037(3) 0.017(3)
C32A 0.034(3) 0.057(5) 0.065(5) -0.015(4) -0.023(3) 0.013(3)
C33 0.039(2) 0.065(3) 0.067(4) -0.030(3) -0.016(2) -0.001(2)
C31B 0.051(3) 0.064(4) 0.084(4) -0.012(3) -0.037(3) 0.017(3)
C32B 0.063(12) 0.053(13) 0.074(15) -0.027(12) -0.041(11) 0.003(10)
C33B 0.039(2) 0.065(3) 0.067(4) -0.030(3) -0.016(2) -0.001(2)
C111 0.041(2) 0.030(2) 0.024(2) -0.0099(17) -0.0065(17) -0.0020(17)
C112 0.063(3) 0.047(3) 0.037(2) -0.019(2) -0.024(2) 0.007(2)
C113 0.081(4) 0.051(3) 0.047(3) -0.026(3) -0.021(3) -0.007(3)
C114 0.080(4) 0.043(3) 0.049(3) -0.030(2) -0.009(3) 0.002(3)
C115 0.060(3) 0.041(3) 0.056(3) -0.024(2) -0.016(2) 0.008(2)
C116 0.053(3) 0.031(2) 0.038(2) -0.0152(19) -0.016(2) 0.0046(19)
C121 0.048(2) 0.031(2) 0.040(2) -0.0091(19) -0.026(2) 0.0037(18)
C122 0.054(3) 0.036(3) 0.057(3) -0.015(2) -0.030(2) 0.010(2)
C123 0.076(4) 0.033(3) 0.095(5) -0.014(3) -0.056(4) 0.013(3)
C124 0.083(4) 0.044(3) 0.070(4) 0.014(3) -0.049(3) -0.009(3)
C125 0.076(4) 0.056(3) 0.049(3) 0.003(3) -0.029(3) -0.007(3)
C126 0.057(3) 0.038(3) 0.043(3) -0.005(2) -0.023(2) -0.001(2)
N1 0.049(2) 0.0246(17) 0.0335(19) -0.0071(15) -0.0161(16) 0.0072(15)
N2 0.052(2) 0.0273(19) 0.045(2) -0.0115(16) -0.0142(18) 0.0020(16)
P1 0.0410(6) 0.0268(5) 0.0308(6) -0.0113(4) -0.0179(5) 0.0065(4)
Fe1 0.0358(3) 0.0329(3) 0.0382(3) -0.0191(3) -0.0173(3) 0.0078(2)
Pd1 0.04028(19) 0.03327(19) 0.0356(2) -0.01345(15) -0.01852(14) 0.00440(13)
B1 0.095(5) 0.070(5) 0.077(5) -0.023(4) -0.065(4) 0.004(4)
F11 0.124(3) 0.140(4) 0.110(3) -0.084(3) -0.059(3) 0.039(3)
F12 0.099(2) 0.111(3) 0.086(3) -0.033(2) -0.044(2) 0.006(2)
F13 0.099(2) 0.111(3) 0.086(3) -0.033(2) -0.044(2) 0.006(2)
F14 0.099(2) 0.111(3) 0.086(3) -0.033(2) -0.044(2) 0.006(2)
F12A 0.099(2) 0.111(3) 0.086(3) -0.033(2) -0.044(2) 0.006(2)
F13A 0.099(2) 0.111(3) 0.086(3) -0.033(2) -0.044(2) 0.006(2)
F14A 0.099(2) 0.111(3) 0.086(3) -0.033(2) -0.044(2) 0.006(2)

loop_
_atom_type_symbol
_atom_type_description
_atom_type_scat_dispersion_real
_atom_type_scat_dispersion_imag
_atom_type_scat_source
C C 0.0033 0.0016 'International Tables Vol C Tables 4.2.6.8 and 6.1.1.4'
H H 0.0000 0.0000 'International Tables Vol C Tables 4.2.6.8 and 6.1.1.4'
N N 0.0061 0.0033 'International Tables Vol C Tables 4.2.6.8 and 6.1.1.4'
F F 0.0171 0.0103 'International Tables Vol C Tables 4.2.6.8 and 6.1.1.4'
P P 0.1023 0.0942 'International Tables Vol C Tables 4.2.6.8 and 6.1.1.4'
Fe Fe 0.3463 0.8444 'International Tables Vol C Tables 4.2.6.8 and 6.1.1.4'
Pd Pd -0.9988 1.0072 'International Tables Vol C Tables 4.2.6.8 and 6.1.1.4'
B B 0.0013 0.0007 'International Tables Vol C Tables 4.2.6.8 and 6.1.1.4'
O O 0.0106 0.0060 'International Tables Vol C Tables 4.2.6.8 and 6.1.1.4'

loop_
_geom_angle_atom_site_label_1
_geom_angle_atom_site_label_2
_geom_angle_atom_site_label_3
_geom_angle
C2 C1 C5 107.2(3)
C2 C1 P1 127.0(3)
C5 C1 P1 125.4(3)
C2 C1 Fe1 68.7(2)
C5 C1 Fe1 69.5(2)
P1 C1 Fe1 132.7(2)
C3 C2 C1 107.1(4)
C3 C2 C21 126.2(4)
C1 C2 C21 126.7(4)
C3 C2 Fe1 70.2(2)
C1 C2 Fe1 69.6(2)
C21 C2 Fe1 124.9(3)
C4 C3 C2 108.9(4)
C4 C3 Fe1 70.2(2)
C2 C3 Fe1 68.4(2)
C3 C4 C5 108.4(4)
C3 C4 Fe1 69.5(2)
C5 C4 Fe1 69.3(2)
C4 C5 C1 108.3(4)
C4 C5 Fe1 70.2(2)
C1 C5 Fe1 68.9(2)
C7 C6 C10 107.7(4)
C7 C6 Fe1 70.2(2)
C10 C6 Fe1 69.4(3)
C6 C7 C8 108.2(5)
C6 C7 Fe1 70.0(3)
C8 C7 Fe1 69.1(2)
C9 C8 C7 107.9(4)
C9 C8 Fe1 69.9(3)
C7 C8 Fe1 70.0(2)
C8 C9 C10 108.5(4)
C8 C9 Fe1 69.9(3)
C10 C9 Fe1 70.0(3)
C9 C10 C6 107.7(5)
C9 C10 Fe1 69.7(3)
C6 C10 Fe1 69.6(3)
N1 C21 C2 111.3(3)
N1 C22 N2 104.7(3)
N1 C22 Pd1 126.3(3)
N2 C22 Pd1 128.7(3)
C24 C23 N2 108.1(4)
C23 C24 N1 105.3(4)
C32A C31 Pd1 72.3(3)
C31 C32A C33 126.3(7)
C31 C32A Pd1 72.3(4)
C33 C32A Pd1 71.6(3)
C32A C33 Pd1 70.7(3)
C116 C111 C112 118.9(4)
C116 C111 P1 121.5(3)
C112 C111 P1 119.2(3)
C113 C112 C111 120.5(4)
C112 C113 C114 120.2(5)
C115 C114 C113 120.0(4)
C114 C115 C116 120.3(5)
C111 C116 C115 120.1(4)
C122 C121 C126 118.9(4)
C122 C121 P1 119.1(3)
C126 C121 P1 121.9(3)
C121 C122 C123 119.8(5)
C124 C123 C122 121.1(5)
C123 C124 C125 120.1(5)
C126 C125 C124 119.9(5)
C125 C126 C121 120.2(5)
C22 N1 C24 112.1(4)
C22 N1 C21 122.1(3)
C24 N1 C21 125.0(4)
C22 N2 C23 109.7(4)
C22 N2 C25 124.9(4)
C23 N2 C25 125.3(4)
C1 P1 C121 104.25(18)
C1 P1 C111 103.44(18)
C121 P1 C111 105.59(19)
C1 P1 Pd1 117.20(13)
C121 P1 Pd1 121.94(14)
C111 P1 Pd1 102.32(13)
C2 Fe1 C1 41.72(15)
C2 Fe1 C8 128.50(19)
C1 Fe1 C8 169.85(19)
C2 Fe1 C9 166.83(19)
C1 Fe1 C9 149.91(19)
C8 Fe1 C9 40.2(2)
C2 Fe1 C5 69.90(16)
C1 Fe1 C5 41.61(15)
C8 Fe1 C5 145.09(18)
C9 Fe1 C5 115.74(19)
C2 Fe1 C10 151.04(19)
C1 Fe1 C10 119.45(18)
C8 Fe1 C10 67.9(2)
C9 Fe1 C10 40.3(2)
C5 Fe1 C10 111.41(19)
C2 Fe1 C3 41.40(16)
C1 Fe1 C3 69.28(15)
C8 Fe1 C3 104.78(19)
C9 Fe1 C3 127.71(19)
C5 Fe1 C3 68.37(17)
C10 Fe1 C3 167.5(2)
C2 Fe1 C6 116.88(18)
C1 Fe1 C6 112.09(17)
C8 Fe1 C6 68.14(18)
C9 Fe1 C6 68.31(19)
C5 Fe1 C6 135.65(18)
C10 Fe1 C6 41.0(2)
C3 Fe1 C6 147.3(2)
C2 Fe1 C7 107.56(18)
C1 Fe1 C7 132.86(17)
C8 Fe1 C7 40.91(18)
C9 Fe1 C7 68.02(19)
C5 Fe1 C7 173.79(17)
C10 Fe1 C7 67.9(2)
C3 Fe1 C7 113.76(19)
C6 Fe1 C7 39.87(18)
C2 Fe1 C4 69.40(17)
C1 Fe1 C4 69.21(16)
C8 Fe1 C4 112.01(18)
C9 Fe1 C4 106.58(19)
C5 Fe1 C4 40.46(16)
C10 Fe1 C4 131.5(2)
C3 Fe1 C4 40.37(17)
C6 Fe1 C4 172.3(2)
C7 Fe1 C4 144.70(18)
C22 Pd1 C32B 131.7(4)
C22 Pd1 C32A 134.8(2)
C32B Pd1 C32A 27.4(5)
C22 Pd1 C31 167.17(19)
C32B Pd1 C31 35.4(4)
C32A Pd1 C31 35.4(2)
C22 Pd1 C33 99.98(18)
C32B Pd1 C33 36.7(4)
C32A Pd1 C33 37.7(2)
C31 Pd1 C33 67.9(2)
C22 Pd1 P1 88.52(11)
C32B Pd1 P1 132.5(4)
C32A Pd1 P1 135.82(18)
C31 Pd1 P1 102.99(16)
C33 Pd1 P1 168.99(15)
F12A B1 F14 124.7(8)
F12A B1 F13A 120.4(9)
F14 B1 F13A 54.4(5)
F12A B1 F11 108.6(7)
F14 B1 F11 108.5(6)
F13A B1 F11 128.9(7)
F12A B1 F13 111.2(7)
F14 B1 F13 100.9(6)
F13A B1 F13 50.4(5)
F11 B1 F13 100.0(6)
F12A B1 F12 24.9(6)
F14 B1 F12 136.3(7)
F13A B1 F12 106.5(7)
F11 B1 F12 112.5(6)
F13 B1 F12 86.4(5)
F12A B1 F14A 71.4(7)
F14 B1 F14A 58.7(5)
F13A B1 F14A 100.4(7)
F11 B1 F14A 108.6(6)
F13 B1 F14A 148.8(6)
F12 B1 F14A 93.8(7)
B1 F12A F14A 58.9(6)
B1 F14A F12A 49.6(5)

loop_
_geom_bond_atom_site_label_1
_geom_bond_atom_site_label_2
_geom_bond_distance
C1 C2 1.443(5)
C1 C5 1.447(5)
C1 P1 1.800(4)
C1 Fe1 2.032(4)
C2 C3 1.437(6)
C2 C21 1.480(6)
C2 Fe1 2.021(4)
C3 C4 1.414(6)
C3 Fe1 2.044(4)
C4 C5 1.416(6)
C4 Fe1 2.053(4)
C5 Fe1 2.041(4)
C6 C7 1.397(7)
C6 C10 1.433(7)
C6 Fe1 2.046(4)
C7 C8 1.428(6)
C7 Fe1 2.049(4)
C8 C9 1.400(7)
C8 Fe1 2.037(4)
C9 C10 1.406(7)
C9 Fe1 2.038(4)
C10 Fe1 2.043(5)
C21 N1 1.474(5)
C22 N1 1.346(5)
C22 N2 1.361(5)
C22 Pd1 2.050(4)
C23 C24 1.348(7)
C23 N2 1.383(6)
C24 N1 1.380(5)
C25 N2 1.453(6)
C31 C32A 1.320(8)
C31 Pd1 2.173(5)
C32A C33 1.408(8)
C32A Pd1 2.173(6)
C33 Pd1 2.186(5)
C32B Pd1 2.119(18)
C111 C116 1.386(6)
C111 C112 1.401(6)
C111 P1 1.834(4)
C112 C113 1.381(6)
C113 C114 1.381(7)
C114 C115 1.377(7)
C115 C116 1.398(6)
C121 C122 1.386(6)
C121 C126 1.405(6)
C121 P1 1.824(4)
C122 C123 1.394(7)
C123 C124 1.353(8)
C124 C125 1.390(8)
C125 C126 1.381(7)
P1 Pd1 2.2964(11)
B1 F12A 1.299(10)
B1 F14 1.325(8)
B1 F13A 1.333(9)
B1 F11 1.356(7)
B1 F13 1.442(8)
B1 F12 1.447(9)
B1 F14A 1.460(9)
F12A F14A 1.616(13)
